data_7204897
loop_
_publ_author_name
'Tiekink, Edward R. T.'

_publ_section_title
;
 Molecular architecture and supramolecular association in the
 zinc-triad 1,1-dithiolates. Steric control as a design element in
 crystal engineering?
;
_journal_issue 21
_journal_name_full CrystEngComm
_journal_page_first 101
_journal_paper_doi 10.1039/b301318a
_journal_volume 5
_journal_year 2003
_chemical_formula_sum 'C6 H12 Hg N2 S4'
_chemical_formula_weight 441.000
_space_group_crystal_system monoclinic
_space_group_IT_number 15
_space_group_name_Hall '-C 2yc'
_space_group_name_H-M_alt 'C 1 2/c 1'
_audit_creation_date 02-08-09
_audit_creation_method 'Created with Diamond v2.0'
_audit_update_record 02-08-09
_cell_angle_alpha 90.000
_cell_angle_beta 113.24(1)
_cell_angle_gamma 90.000
_cell_formula_units_Z 4
_cell_length_a 17.308(1)
_cell_length_b 7.558(3)
_cell_length_c 9.978(2)
_cell_volume 1199.4(5)
_cod_data_source_file Figure5a.txt
_cod_data_source_block '_CSD_CIF_ROQNEQ'
_cod_original_cell_volume 1199.4(4)
_cod_database_code 7204897

loop_
_space_group_symop_id
_space_group_symop_operation_xyz
1 x,y,z
2 -x,y,-z+1/2
3 -x,-y,-z
4 x,-y,z+1/2
5 x+1/2,y+1/2,z
6 -x+1/2,y+1/2,-z+1/2
7 -x+1/2,-y+1/2,-z
8 x+1/2,-y+1/2,z+1/2

loop_
_atom_site_label
_atom_site_type_symbol
_atom_site_fract_x
_atom_site_fract_y
_atom_site_fract_z
_atom_site_occupancy
_atom_site_symmetry_multiplicity
_atom_site_Wyckoff_symbol
_atom_site_attached_hydrogens
_atom_site_calc_flag
_atom_site_thermal_displace_type
_atom_site_U_iso_or_equiv
Hg(1) Hg 0.0000 0.0000 0.0000 1.000 4 a 0 calc Uiso 0.00000
S(1) S 0.0459 0.2875 -0.0303 1.000 8 f 0 calc Uiso 0.00000
S(2) S 0.1251(2) -0.0046(4) -0.1378(3) 1.000 8 f 0 d Uiso 0.00000
N(1) N 0.1517(2) 0.3400(5) -0.1559(3) 1.000 8 f 0 d Uiso 0.00000
C(1) C 0.1116(5) 0.215(1) -0.1130(9) 1.000 8 f 0 d Uiso 0.00000
C(2) C 0.1402(6) 0.529(2) -0.142(1) 1.000 8 f 0 d Uiso 0.00000
C(3) C 0.2083(9) 0.295(2) -0.229(1) 1.000 8 f 0 d Uiso 0.00000
H(1) H 0.1942(9) 0.583(2) -0.0857(10) 1.000 8 f 0 d Uiso 0.00000
H(2) H 0.1026 0.5473 -0.0921 1.000 8 f 0 calc Uiso 0.00000
H(3) H 0.1162 0.5824 -0.2378 1.000 8 f 0 calc Uiso 0.00000
H(4) H 0.2108 0.1673 -0.2378 1.000 8 f 0 calc Uiso 0.00000
H(5) H 0.2642 0.3402 -0.1728 1.000 8 f 0 calc Uiso 0.00000
H(6) H 0.1871 0.3473 -0.3259 1.000 8 f 0 calc Uiso 0.00000

loop_
_atom_type_symbol
_atom_type_oxidation_number
_atom_type_radius_bond
Hg ? 1.200
S ? 1.200
N ? 1.200
C ? 1.200
H ? 1.200

loop_
_cod_changelog_entry_id
_cod_changelog_entry_author
_cod_changelog_entry_date
_cod_changelog_entry_text
1 'Vaitkus, Antanas' 2018-06-08T03:20:46+03:00
;
 Removing symmetrically equivalent atoms after consulting the original
 publication. The following atoms were removed:

    Hg(1) Hg 0.0000 0.0000 0.5000 1.000 4 a 1 calc Uiso 0.00000
    Hg(1) Hg 0.0000 0.0000 1.0000 1.000 4 a 1 calc Uiso 0.00000
    Hg(1) Hg 0.0000 0.0000 -0.5000 1.000 4 a 1 calc Uiso 0.00000
    Hg(1) Hg 0.0000 0.0000 1.5000 1.000 4 a 1 calc Uiso 0.00000
    S(1) S -0.0459 -0.2875 0.0303 1.000 8 f ? calc Uiso 0.00000
    S(1) S 0.0459 -0.2875 0.4697 1.000 8 f ? calc Uiso 0.00000
    S(1) S -0.0459 0.2875 0.5303 1.000 8 f ? calc Uiso 0.00000
    S(1) S 0.0459 0.2875 0.9697 1.000 8 f ? calc Uiso 0.00000
    S(1) S -0.0459 -0.2875 1.0303 1.000 8 f ? calc Uiso 0.00000
    S(2) S -0.1251(2) 0.0046(4) 0.1378(3) 1.000 8 f ? d Uiso 0.00000
    S(2) S -0.1251(2) -0.0046(4) -0.3622(3) 1.000 8 f ? d Uiso 0.00000
    S(2) S 0.1251(2) 0.0046(4) 0.3622(3) 1.000 8 f ? d Uiso 0.00000
    S(2) S 0.1251(2) -0.0046(4) 0.8622(3) 1.000 8 f ? d Uiso 0.00000
    S(2) S -0.1251(2) -0.0046(4) 0.6378(3) 1.000 8 f ? d Uiso 0.00000
    S(2) S -0.1251(2) 0.0046(4) 1.1378(3) 1.000 8 f ? d Uiso 0.00000
    S(2) S 0.1251(2) 0.0046(4) 1.3622(3) 1.000 8 f ? d Uiso 0.00000
    N(1) N -0.1517(2) -0.3400(5) 0.1559(3) 1.000 8 f ? d Uiso 0.00000
    N(1) N 0.1517(2) -0.3400(5) 0.3441(3) 1.000 8 f ? d Uiso 0.00000
    N(1) N 0.1517(2) 0.3400(5) 0.8441(3) 1.000 8 f ? d Uiso 0.00000
    N(1) N -0.1517(2) -0.3400(5) 1.1559(3) 1.000 8 f ? d Uiso 0.00000
    N(1) N -0.1517(2) 0.3400(5) 0.6559(3) 1.000 8 f ? d Uiso 0.00000
    C(1) C -0.1116(5) -0.215(1) 0.1130(9) 1.000 8 f ? d Uiso 0.00000
    C(1) C 0.1116(5) -0.215(1) 0.3870(9) 1.000 8 f ? d Uiso 0.00000
    C(1) C -0.1116(5) 0.215(1) 0.6130(9) 1.000 8 f ? d Uiso 0.00000
    C(1) C 0.1116(5) 0.215(1) 0.8870(9) 1.000 8 f ? d Uiso 0.00000
    C(1) C -0.1116(5) -0.215(1) 1.1130(9) 1.000 8 f ? d Uiso 0.00000
    C(2) C -0.1402(6) -0.529(2) 0.142(1) 1.000 8 f ? d Uiso 0.00000
    C(2) C -0.1402(6) -0.529(2) 1.142(1) 1.000 8 f ? d Uiso 0.00000
    C(2) C 0.1402(6) 0.529(2) 0.858(1) 1.000 8 f ? d Uiso 0.00000
    C(2) C -0.1402(6) 0.529(2) 0.642(1) 1.000 8 f ? d Uiso 0.00000
    C(2) C 0.1402(6) -0.529(2) 0.358(1) 1.000 8 f ? d Uiso 0.00000
    C(3) C -0.2083(9) -0.295(2) 0.229(1) 1.000 8 f ? d Uiso 0.00000
    C(3) C 0.2083(9) -0.295(2) 0.271(1) 1.000 8 f ? d Uiso 0.00000
    C(3) C 0.2083(9) 0.295(2) 0.771(1) 1.000 8 f ? d Uiso 0.00000
    C(3) C -0.2083(9) -0.295(2) 1.229(1) 1.000 8 f ? d Uiso 0.00000
    C(3) C -0.2083(9) 0.295(2) 0.729(1) 1.000 8 f ? d Uiso 0.00000
    H(1) H -0.1942(9) -0.583(2) 0.0857(10) 1.000 8 f ? d Uiso 0.00000
    H(1) H -0.1942(9) -0.583(2) 1.0857(10) 1.000 8 f ? d Uiso 0.00000
    H(1) H 0.1942(9) 0.583(2) 0.9143(10) 1.000 8 f ? d Uiso 0.00000
    H(1) H -0.1942(9) 0.583(2) 0.5857(10) 1.000 8 f ? d Uiso 0.00000
    H(1) H 0.1942(9) -0.583(2) 0.4143(10) 1.000 8 f ? d Uiso 0.00000
    H(2) H -0.1026 -0.5473 0.0921 1.000 8 f ? calc Uiso 0.00000
    H(2) H -0.1026 -0.5473 1.0921 1.000 8 f ? calc Uiso 0.00000
    H(2) H 0.1026 0.5473 0.9079 1.000 8 f ? calc Uiso 0.00000
    H(2) H -0.1026 0.5473 0.5921 1.000 8 f ? calc Uiso 0.00000
    H(2) H 0.1026 -0.5473 0.4079 1.000 8 f ? calc Uiso 0.00000
    H(3) H -0.1162 -0.5824 0.2378 1.000 8 f ? calc Uiso 0.00000
    H(3) H -0.1162 -0.5824 1.2378 1.000 8 f ? calc Uiso 0.00000
    H(3) H 0.1162 0.5824 0.7622 1.000 8 f ? calc Uiso 0.00000
    H(3) H -0.1162 0.5824 0.7378 1.000 8 f ? calc Uiso 0.00000
    H(3) H 0.1162 -0.5824 0.2622 1.000 8 f ? calc Uiso 0.00000
    H(4) H -0.2108 -0.1673 0.2378 1.000 8 f ? calc Uiso 0.00000
    H(4) H 0.2108 -0.1673 0.2622 1.000 8 f ? calc Uiso 0.00000
    H(4) H 0.2108 0.1673 0.7622 1.000 8 f ? calc Uiso 0.00000
    H(4) H -0.2108 -0.1673 1.2378 1.000 8 f ? calc Uiso 0.00000
    H(4) H -0.2108 0.1673 0.7378 1.000 8 f ? calc Uiso 0.00000
    H(5) H -0.2642 -0.3402 0.1728 1.000 8 f ? calc Uiso 0.00000
    H(5) H -0.2642 -0.3402 1.1728 1.000 8 f ? calc Uiso 0.00000
    H(5) H 0.2642 0.3402 0.8272 1.000 8 f ? calc Uiso 0.00000
    H(5) H -0.2642 0.3402 0.6728 1.000 8 f ? calc Uiso 0.00000
    H(5) H 0.2642 -0.3402 0.3272 1.000 8 f ? calc Uiso 0.00000
    H(6) H -0.1871 -0.3473 0.3259 1.000 8 f ? calc Uiso 0.00000
    H(6) H -0.1871 -0.3473 1.3259 1.000 8 f ? calc Uiso 0.00000
    H(6) H 0.1871 0.3473 0.6741 1.000 8 f ? calc Uiso 0.00000
    H(6) H -0.1871 0.3473 0.8259 1.000 8 f ? calc Uiso 0.00000
    H(6) H 0.1871 -0.3473 0.1741 1.000 8 f ? calc Uiso 0.00000
;
2 'Vaitkus, Antanas' 2018-06-08T04:19:54+03:00
;
 Updated space group information.
;
3 'Vaitkus, Antanas' 2018-08-07T13:08:48+03:00
;
 Added the '_atom_type_symbol' data item.
;
4 'Vaitkus, Antanas' 2024-12-11T15:09:32+02:00
;
 Corrected the '_atom_site_attached_hydrogens' data item values by setting
 them all to '0' after consulting the original publication. Prior to this
 change the 'Hg(1)' atom site was incorrectly marked as having 1 attached
 hydrogen atom.
;
